data_4116787
loop_
_publ_author_name
'Karsten Meyer'
'Jesper Bendix'
'Nils Metzler-Nolte'
'Thomas Weyherm\"uller'
'Karl Wieghardt'

_publ_section_title
;
 Nitridomanganese(V) and -(VI) Complexes Containing Macrocyclic Amine
 Ligands
;
_journal_name_full 'Journal of the American Chemical Society'
_journal_page_first 7260
_journal_page_last 7270
_journal_paper_doi 10.1021/ja980686j
_journal_volume 120
_journal_year 1998
_chemical_formula_structural '[C11 H24 Mn N6]+, ClO4-'
_chemical_formula_sum 'C11 H24 Cl Mn N6 O4'
_chemical_formula_weight 394.75
_chemical_name_systematic
; 
 ? 
;
_space_group_IT_number 14
_symmetry_cell_setting monoclinic
_symmetry_space_group_name_Hall '-P 2ybc'
_symmetry_space_group_name_H-M 'P 1 21/c 1'
_atom_sites_solution_hydrogens geom
_atom_sites_solution_primary direct
_atom_sites_solution_secondary difmap
_audit_creation_method SHELXL
_cell_angle_alpha 90.00
_cell_angle_beta 93.99(2)
_cell_angle_gamma 90.00
_cell_formula_units_Z 4
_cell_length_a 6.592(1)
_cell_length_b 13.638(2)
_cell_length_c 19.010(3)
_cell_measurement_reflns_used 6627
_cell_measurement_temperature 100(2)
_cell_volume 1704.9(5)
_computing_structure_refinement 'SHELXL-93 (Sheldrick, 1993)'
_computing_structure_solution 'SHELXS-86 (Sheldrick, 1990)'
_diffrn_ambient_temperature 100(2)
_diffrn_measurement_device 'Siemens SMART CCD Detector'
_diffrn_measurement_method '\w-scan, 0.3 deg./Frame'
_diffrn_radiation_monochromator graphite
_diffrn_radiation_source 'fine-focus sealed tube'
_diffrn_radiation_type MoK\a
_diffrn_radiation_wavelength 0.71073
_diffrn_reflns_av_R_equivalents 0.0395
_diffrn_reflns_av_sigmaI/netI 0.0354
_diffrn_reflns_limit_h_max 10
_diffrn_reflns_limit_h_min -10
_diffrn_reflns_limit_k_max 21
_diffrn_reflns_limit_k_min -19
_diffrn_reflns_limit_l_max 29
_diffrn_reflns_limit_l_min -9
_diffrn_reflns_number 16807
_diffrn_reflns_theta_max 30.00
_diffrn_reflns_theta_min 1.84
_exptl_absorpt_coefficient_mu 0.959
_exptl_crystal_colour violet
_exptl_crystal_density_diffrn 1.538
_exptl_crystal_description 'Transparent octahedra'
_exptl_crystal_F_000 824
_exptl_crystal_size_max 0.45
_exptl_crystal_size_mid 0.32
_exptl_crystal_size_min 0.28
_refine_diff_density_max 0.598
_refine_diff_density_min -0.708
_refine_diff_density_rms 0.071
_refine_ls_extinction_method none
_refine_ls_goodness_of_fit_all 1.056
_refine_ls_goodness_of_fit_obs 1.095
_refine_ls_matrix_type full
_refine_ls_number_parameters 236
_refine_ls_number_reflns 4759
_refine_ls_number_restraints 0
_refine_ls_restrained_S_all 1.054
_refine_ls_restrained_S_obs 1.095
_refine_ls_R_factor_all 0.0474
_refine_ls_R_factor_obs 0.0400
_refine_ls_shift/esd_max 0.000
_refine_ls_shift/esd_mean 0.000
_refine_ls_structure_factor_coef Fsqd
_refine_ls_weighting_details 'w=1/[\s^2^(Fo^2^)+(0.0349P)^2^+1.6635P] where P=(Fo^2^+2Fc^2^)/3'
_refine_ls_weighting_scheme calc
_refine_ls_wR_factor_all 0.0961
_refine_ls_wR_factor_obs 0.0928
_reflns_number_observed 4210
_reflns_number_total 4849
_reflns_observed_criterion >2sigma(I)
_cod_data_source_file ja980686j_7.cif
_cod_data_source_block 7
_cod_depositor_comments
;
The following automatic conversions were performed:

'_refine_ls_weighting_scheme' value 'calc
w=1/[\s^2^(Fo^2^)+(0.0349P)^2^+1.6635P] where P=(Fo^2^+2Fc^2^)/3' was
changed to 'calc'. New tag '_refine_ls_weighting_details' was
created. The value of the new tag was set to
'w=1/[\s^2^(Fo^2^)+(0.0349P)^2^+1.6635P] where P=(Fo^2^+2Fc^2^)/3'.

Automatic conversion script
Id: cif_fix_values 3143 2015-03-26 13:38:13Z robertas 
;
_cod_original_cell_volume 1704.9(4)
_cod_database_code 4116787

loop_
_symmetry_equiv_pos_as_xyz
'x, y, z'
'-x, y+1/2, -z+1/2'
'-x, -y, -z'
'x, -y-1/2, z-1/2'

loop_
_atom_site_aniso_label
_atom_site_aniso_U_11
_atom_site_aniso_U_22
_atom_site_aniso_U_33
_atom_site_aniso_U_23
_atom_site_aniso_U_13
_atom_site_aniso_U_12
Mn1 0.01294(12) 0.01692(13) 0.01820(13) 0.00255(9) 0.00096(9) 0.00041(9)
N1 0.0138(7) 0.0278(8) 0.0274(8) 0.0100(6) 0.0039(6) 0.0010(6)
N2 0.0234(8) 0.0303(9) 0.0232(8) -0.0052(6) 0.0050(6) -0.0046(7)
N3 0.0178(7) 0.0218(8) 0.0242(7) 0.0056(6) 0.0030(6) -0.0023(6)
N4 0.0202(7) 0.0227(8) 0.0237(7) -0.0005(6) 0.0028(6) 0.0009(6)
N5 0.0229(8) 0.0225(8) 0.0283(8) 0.0036(6) 0.0015(6) 0.0034(6)
N6 0.0155(7) 0.0378(10) 0.0390(10) 0.0079(8) 0.0025(7) 0.0010(7)
C1 0.0197(8) 0.0462(12) 0.0237(9) 0.0148(8) 0.0022(7) 0.0003(8)
C2 0.0234(9) 0.0541(14) 0.0183(8) 0.0002(9) 0.0000(7) -0.0059(9)
C3 0.0460(13) 0.0316(11) 0.0379(11) -0.0135(9) 0.0093(10) -0.0134(10)
C4 0.0458(13) 0.0396(13) 0.0394(12) -0.0081(10) 0.0048(10) -0.0242(11)
C5 0.0311(10) 0.0251(10) 0.0371(11) 0.0032(8) 0.0050(9) -0.0113(8)
C6 0.0290(10) 0.0309(10) 0.0252(9) 0.0046(8) 0.0113(8) -0.0026(8)
C7 0.0273(10) 0.0301(10) 0.0298(10) -0.0024(8) 0.0124(8) -0.0009(8)
C8 0.0301(10) 0.0243(10) 0.0389(11) -0.0084(8) 0.0078(9) -0.0055(8)
C9 0.0381(12) 0.0189(10) 0.0549(14) 0.0014(9) 0.0139(11) 0.0016(8)
C10 0.0221(9) 0.0227(9) 0.0477(12) 0.0145(9) 0.0068(8) 0.0015(7)
C11 0.0143(7) 0.0248(9) 0.0248(8) 0.0025(7) -0.0007(7) 0.0029(6)
Cl1 0.0307(2) 0.0354(3) 0.0245(2) -0.0032(2) -0.0001(2) 0.0034(2)
O10 0.0418(12) 0.0289(11) 0.0352(11) 0.0039(9) 0.0085(9) -0.0080(9)
O11 0.0276(10) 0.0472(13) 0.0304(10) -0.0148(9) 0.0060(9) -0.0043(9)
O12 0.074(2) 0.0419(14) 0.0320(11) 0.0161(10) -0.0183(12) -0.0259(13)
O13 0.0385(13) 0.056(2) 0.063(2) -0.0128(14) 0.0171(12) 0.0116(12)

loop_
_atom_site_label
_atom_site_type_symbol
_atom_site_fract_x
_atom_site_fract_y
_atom_site_fract_z
_atom_site_U_iso_or_equiv
_atom_site_thermal_displace_type
_atom_site_occupancy
_atom_site_calc_flag
_atom_site_refinement_flags
_atom_site_disorder_group
Mn1 Mn 0.13864(4) 0.22054(2) 0.355588(14) 0.01603(8) Uani 1 d . .
N1 N 0.2824(2) 0.09110(12) 0.41887(9) 0.0229(3) Uani 1 d . .
H1 H 0.4146(41) 0.0942(19) 0.4158(14) 0.034 Uiso 1 d . .
N2 N 0.1885(3) 0.28474(13) 0.45343(9) 0.0255(3) Uani 1 d . .
H2 H 0.0734(45) 0.2889(20) 0.4688(15) 0.038 Uiso 1 d . .
N3 N 0.4187(2) 0.26985(12) 0.32920(8) 0.0212(3) Uani 1 d . .
H3 H 0.5096(41) 0.2365(19) 0.3529(14) 0.032 Uiso 1 d . .
N4 N 0.1635(2) 0.13033(12) 0.26967(9) 0.0221(3) Uani 1 d . .
H4 H 0.0811(40) 0.1592(19) 0.2398(14) 0.033 Uiso 1 d . .
N5 N 0.0195(2) 0.30621(12) 0.31986(9) 0.0246(3) Uani 1 d . .
N6 N -0.2692(2) 0.12106(14) 0.39553(10) 0.0308(4) Uani 1 d . .
C1 C 0.2548(3) 0.1163(2) 0.49282(10) 0.0298(4) Uani 1 d . .
H1A H 0.3392(3) 0.0745(2) 0.52405(10) 0.036 Uiso 1 calc R .
H1B H 0.1140(3) 0.1069(2) 0.50303(10) 0.036 Uiso 1 calc R .
C2 C 0.3147(3) 0.2219(2) 0.50374(10) 0.0320(5) Uani 1 d . .
H2A H 0.2941(3) 0.2413(2) 0.55182(10) 0.038 Uiso 1 calc R .
H2B H 0.4575(3) 0.2302(2) 0.49595(10) 0.038 Uiso 1 calc R .
C3 C 0.2652(4) 0.3876(2) 0.45361(13) 0.0382(5) Uani 1 d . .
H3A H 0.2780(4) 0.4113(2) 0.50183(13) 0.046 Uiso 1 calc R .
H3B H 0.1659(4) 0.4285(2) 0.42749(13) 0.046 Uiso 1 calc R .
C4 C 0.4692(4) 0.3987(2) 0.42167(13) 0.0415(6) Uani 1 d . .
H4A H 0.5162(4) 0.4656(2) 0.42868(13) 0.050 Uiso 1 calc R .
H4B H 0.5671(4) 0.3559(2) 0.44675(13) 0.050 Uiso 1 calc R .
C5 C 0.4642(3) 0.3749(2) 0.34371(12) 0.0310(4) Uani 1 d . .
H5A H 0.3616(3) 0.4151(2) 0.31857(12) 0.037 Uiso 1 calc R .
H5B H 0.5948(3) 0.3911(2) 0.32616(12) 0.037 Uiso 1 calc R .
C6 C 0.4318(3) 0.2482(2) 0.25297(10) 0.0279(4) Uani 1 d . .
H6A H 0.5701(3) 0.2572(2) 0.23983(10) 0.034 Uiso 1 calc R .
H6B H 0.3436(3) 0.2920(2) 0.22466(10) 0.034 Uiso 1 calc R .
C7 C 0.3665(3) 0.1435(2) 0.24079(11) 0.0286(4) Uani 1 d . .
H7A H 0.3579(3) 0.1289(2) 0.19074(11) 0.034 Uiso 1 calc R .
H7B H 0.4648(3) 0.0994(2) 0.26429(11) 0.034 Uiso 1 calc R .
C8 C 0.1060(3) 0.0245(2) 0.27195(12) 0.0309(4) Uani 1 d . .
H8A H 0.1174(3) -0.0036(2) 0.22552(12) 0.037 Uiso 1 calc R .
H8B H -0.0354(3) 0.0198(2) 0.28271(12) 0.037 Uiso 1 calc R .
C9 C 0.2336(4) -0.0359(2) 0.32528(13) 0.0368(5) Uani 1 d . .
H9A H 0.3756(4) -0.0282(2) 0.31614(13) 0.044 Uiso 1 calc R .
H9B H 0.1988(4) -0.1045(2) 0.31846(13) 0.044 Uiso 1 calc R .
C10 C 0.2076(3) -0.00894(15) 0.40160(12) 0.0306(4) Uani 1 d . .
H10A H 0.0647(3) -0.01315(15) 0.41053(12) 0.037 Uiso 1 calc R .
H10B H 0.2811(3) -0.05572(15) 0.43217(12) 0.037 Uiso 1 calc R .
C11 C -0.1174(3) 0.15638(14) 0.38206(10) 0.0214(3) Uani 1 d . .
Cl1 Cl 0.15878(8) -0.32517(4) 0.39583(3) 0.03032(12) Uani 1 d . .
O10 O -0.0050(4) -0.3985(2) 0.40392(12) 0.0350(5) Uani 0.72 d P 1
O11 O 0.1670(3) -0.2621(2) 0.45739(11) 0.0349(5) Uani 0.72 d P 1
O12 O 0.1164(5) -0.2724(2) 0.33352(13) 0.0502(7) Uani 0.72 d P 1
O13 O 0.3480(4) -0.3775(2) 0.3950(2) 0.0517(7) Uani 0.72 d P 1
O10X O 0.1939(11) -0.3930(5) 0.3396(4) 0.048(2) Uiso 0.28 d P 2
O11X O -0.0099(9) -0.2597(4) 0.3674(3) 0.0346(12) Uiso 0.28 d P 2
O12X O 0.3440(10) -0.2511(5) 0.3905(3) 0.0454(15) Uiso 0.28 d P 2
O13X O 0.1602(11) -0.3541(5) 0.4606(4) 0.048(2) Uiso 0.28 d P 2

loop_
_atom_type_symbol
_atom_type_description
_atom_type_scat_dispersion_real
_atom_type_scat_dispersion_imag
_atom_type_scat_source
C C 0.0033 0.0016 'International Tables Vol C Tables 4.2.6.8 and 6.1.1.4'
H H 0.0000 0.0000 'International Tables Vol C Tables 4.2.6.8 and 6.1.1.4'
N N 0.0061 0.0033 'International Tables Vol C Tables 4.2.6.8 and 6.1.1.4'
O O 0.0106 0.0060 'International Tables Vol C Tables 4.2.6.8 and 6.1.1.4'
Cl Cl 0.1484 0.1585 'International Tables Vol C Tables 4.2.6.8 and 6.1.1.4'
Mn Mn 0.3368 0.7283 'International Tables Vol C Tables 4.2.6.8 and 6.1.1.4'

loop_
_geom_angle_atom_site_label_1
_geom_angle_atom_site_label_2
_geom_angle_atom_site_label_3
_geom_angle
N5 Mn1 C11 91.69(8)
N5 Mn1 N3 94.77(8)
C11 Mn1 N3 172.96(7)
N5 Mn1 N4 99.77(8)
C11 Mn1 N4 93.06(7)
N3 Mn1 N4 83.10(7)
N5 Mn1 N2 96.90(8)
C11 Mn1 N2 92.47(8)
N3 Mn1 N2 89.53(7)
N4 Mn1 N2 162.26(7)
N5 Mn1 N1 172.42(8)
C11 Mn1 N1 81.77(7)
N3 Mn1 N1 91.97(6)
N4 Mn1 N1 84.48(7)
N2 Mn1 N1 79.65(7)
C1 N1 C10 111.5(2)
C1 N1 Mn1 104.28(12)
C10 N1 Mn1 118.18(12)
C3 N2 C2 111.4(2)
C3 N2 Mn1 115.75(14)
C2 N2 Mn1 112.37(13)
C5 N3 C6 110.3(2)
C5 N3 Mn1 116.27(13)
C6 N3 Mn1 106.65(12)
C7 N4 C8 111.3(2)
C7 N4 Mn1 110.02(12)
C8 N4 Mn1 121.31(13)
N1 C1 C2 107.9(2)
N2 C2 C1 109.4(2)
N2 C3 C4 113.7(2)
C5 C4 C3 114.2(2)
N3 C5 C4 112.2(2)
N3 C6 C7 107.6(2)
N4 C7 C6 108.2(2)
N4 C8 C9 114.5(2)
C8 C9 C10 114.5(2)
N1 C10 C9 112.2(2)
N6 C11 Mn1 177.6(2)
O12 Cl1 O13 111.6(2)
O13X Cl1 O10X 121.2(4)
O12 Cl1 O11 111.9(2)
O13 Cl1 O11 108.64(15)
O12 Cl1 O10 109.27(14)
O13 Cl1 O10 107.7(2)
O11 Cl1 O10 107.57(13)
O13X Cl1 O11X 118.8(4)
O10X Cl1 O11X 105.5(4)
O13X Cl1 O12X 107.4(4)
O10X Cl1 O12X 101.3(4)
O11X Cl1 O12X 98.8(3)

loop_
_geom_bond_atom_site_label_1
_geom_bond_atom_site_label_2
_geom_bond_distance
Mn1 N5 1.539(2)
Mn1 C11 1.997(2)
Mn1 N3 2.059(2)
Mn1 N4 2.060(2)
Mn1 N2 2.061(2)
Mn1 N1 2.303(2)
N1 C1 1.471(3)
N1 C10 1.480(3)
N2 C3 1.491(3)
N2 C2 1.494(3)
N3 C5 1.486(3)
N3 C6 1.487(3)
N4 C7 1.493(3)
N4 C8 1.494(3)
N6 C11 1.155(3)
C1 C2 1.504(3)
C3 C4 1.521(3)
C4 C5 1.515(3)
C6 C7 1.504(3)
C8 C9 1.514(3)
C9 C10 1.518(3)
Cl1 O13X 1.292(7)
Cl1 O12 1.397(2)
Cl1 O13 1.438(3)
Cl1 O10X 1.444(7)
Cl1 O11 1.450(2)
Cl1 O10 1.487(2)
Cl1 O11X 1.497(6)
Cl1 O12X 1.594(7)
